data_7019224
loop_
_publ_author_name
'Gushchin, Pavel V.'
'Kuznetsov, Maxim L.'
'Wang, Qian'
'Karasik, Andrey A.'
'Haukka, Matti'
'Starova, Galina L.'
'Kukushkin, Vadim Yu'

_publ_section_title
;
 Lasagna-type arrays with halide-nitromethane cluster filling. The first
 recognition of the Hal(-)HCH(2)NO(2) (Hal = Cl, Br, I) hydrogen bonding.
;
_journal_issue 23
_journal_name_full 'Dalton transactions (Cambridge, England : 2003)'
_journal_page_first 6922
_journal_page_last 6931
_journal_paper_doi 10.1039/c2dt12394k
_journal_volume 41
_journal_year 2012
_chemical_formula_moiety 'C36 H42 N10 O2 Pt, 2(C H3 N O2), 2(Cl)'
_chemical_formula_sum 'C38 H48 Cl2 N12 O6 Pt'
_chemical_formula_weight 1034.87
_chemical_name_systematic
;
?
;
_space_group_IT_number 14
_symmetry_cell_setting monoclinic
_symmetry_space_group_name_Hall '-P 2ybc'
_symmetry_space_group_name_H-M 'P 1 21/c 1'
_atom_sites_solution_hydrogens mixed
_atom_sites_solution_primary direct
_atom_sites_solution_secondary difmap
_audit_creation_method SHELXL-97
_cell_angle_alpha 90.00
_cell_angle_beta 92.127(2)
_cell_angle_gamma 90.00
_cell_formula_units_Z 2
_cell_length_a 8.9720(2)
_cell_length_b 24.4920(8)
_cell_length_c 9.5415(3)
_cell_measurement_reflns_used 8143
_cell_measurement_temperature 120(2)
_cell_measurement_theta_max 27.48
_cell_measurement_theta_min 1.00
_cell_volume 2095.23(11)
_computing_cell_refinement 'Denzo/Scalepack (Otwinowski & Minor, 1997)'
_computing_data_collection 'Collect (Bruker AXS BV, 1997-2004)'
_computing_data_reduction 'Denzo/Scalepack (Otwinowski & Minor, 1997)'
_computing_molecular_graphics 'Diamond v.3.1e (Brandenburg, 2007)'
_computing_publication_material 'SHELXL-97 (Sheldrick, 1997)'
_computing_structure_refinement 'SHELXL-97 (Sheldrick, 1997)'
_computing_structure_solution 'SHELXS-97 (Sheldrick, 1997)'
_diffrn_ambient_temperature 120(2)
_diffrn_detector_area_resol_mean 9
_diffrn_measured_fraction_theta_full 0.991
_diffrn_measured_fraction_theta_max 0.991
_diffrn_measurement_device '95mm CCD camera on \k-goniostat'
_diffrn_measurement_device_type 'Nonius KappaCCD'
_diffrn_measurement_method '\f scans and \w scans with \k offset'
_diffrn_radiation_monochromator 'horizontally mounted graphite crystal'
_diffrn_radiation_source 'fine-focus sealed tube'
_diffrn_radiation_type MoK\a
_diffrn_radiation_wavelength 0.71073
_diffrn_reflns_av_R_equivalents 0.0677
_diffrn_reflns_av_sigmaI/netI 0.0534
_diffrn_reflns_limit_h_max 11
_diffrn_reflns_limit_h_min -11
_diffrn_reflns_limit_k_max 31
_diffrn_reflns_limit_k_min -31
_diffrn_reflns_limit_l_max 12
_diffrn_reflns_limit_l_min -12
_diffrn_reflns_number 29962
_diffrn_reflns_theta_full 27.58
_diffrn_reflns_theta_max 27.58
_diffrn_reflns_theta_min 2.29
_exptl_absorpt_coefficient_mu 3.537
_exptl_absorpt_correction_T_max 0.7823
_exptl_absorpt_correction_T_min 0.4646
_exptl_absorpt_correction_type multi-scan
_exptl_absorpt_process_details 'SADABS v.2.10 (Sheldrick, 2003)'
_exptl_crystal_colour colourless
_exptl_crystal_density_diffrn 1.640
_exptl_crystal_density_method 'not measured'
_exptl_crystal_description plate
_exptl_crystal_F_000 1040
_exptl_crystal_size_max 0.26
_exptl_crystal_size_mid 0.12
_exptl_crystal_size_min 0.07
_refine_diff_density_max 1.141
_refine_diff_density_min -0.656
_refine_diff_density_rms 0.111
_refine_ls_extinction_method none
_refine_ls_goodness_of_fit_ref 1.049
_refine_ls_hydrogen_treatment constr
_refine_ls_matrix_type full
_refine_ls_number_parameters 269
_refine_ls_number_reflns 4819
_refine_ls_number_restraints 0
_refine_ls_restrained_S_all 1.049
_refine_ls_R_factor_all 0.0652
_refine_ls_R_factor_gt 0.0328
_refine_ls_shift/su_max 0.000
_refine_ls_shift/su_mean 0.000
_refine_ls_structure_factor_coef Fsqd
_refine_ls_weighting_details 'calc w=1/[\s^2^(Fo^2^)+(0.0239P)^2^+2.6637P] where P=(Fo^2^+2Fc^2^)/3'
_refine_ls_weighting_scheme calc
_refine_ls_wR_factor_gt 0.0619
_refine_ls_wR_factor_ref 0.0696
_reflns_number_gt 3392
_reflns_number_total 4819
_reflns_threshold_expression >2sigma(I)
_cod_data_source_file c2dt12394k.txt
_cod_data_source_block 3Cl
_cod_original_sg_symbol_H-M 'P 21/c'
_cod_database_code 7019224

loop_
_symmetry_equiv_pos_as_xyz
'x, y, z'
'-x, y+1/2, -z+1/2'
'-x, -y, -z'
'x, -y-1/2, z-1/2'

loop_
_atom_site_label
_atom_site_type_symbol
_atom_site_fract_x
_atom_site_fract_y
_atom_site_fract_z
_atom_site_U_iso_or_equiv
_atom_site_adp_type
_atom_site_occupancy
_atom_site_symmetry_multiplicity
_atom_site_calc_flag
_atom_site_refinement_flags
Pt1 Pt 0.5000 0.5000 0.0000 0.02281(7) Uani 1 2 d S
Cl1 Cl 0.16110(11) 0.45465(4) -0.64422(11) 0.0311(2) Uani 1 1 d .
O1 O -0.0610(3) 0.66841(12) 0.1613(3) 0.0377(7) Uani 1 1 d .
O2 O -0.1311(4) 0.71860(15) 0.4750(4) 0.0524(9) Uani 1 1 d .
O3 O -0.3333(3) 0.75742(14) 0.5371(4) 0.0489(9) Uani 1 1 d .
N1 N 0.3015(3) 0.51802(13) 0.0790(3) 0.0260(8) Uani 1 1 d .
H1N H 0.2884 0.5108 0.1625 0.039 Uiso 1 1 d R
N2 N 0.2135(3) 0.55638(13) -0.1331(3) 0.0245(7) Uani 1 1 d .
N3 N 0.3845(3) 0.48606(13) -0.1807(3) 0.0264(8) Uani 1 1 d .
N4 N 0.0923(3) 0.57508(13) 0.0719(3) 0.0256(7) Uani 1 1 d .
N5 N 0.1867(3) 0.50729(14) -0.3394(3) 0.0268(8) Uani 1 1 d .
H5N H 0.2131 0.4823 -0.4156 0.040 Uiso 1 1 d R
H5M H 0.0904 0.5276 -0.3453 0.040 Uiso 1 1 d R
N6 N -0.2307(4) 0.72523(16) 0.5571(4) 0.0395(9) Uani 1 1 d .
C1 C 0.2050(4) 0.54816(16) 0.0115(4) 0.0246(9) Uani 1 1 d .
C2 C 0.2655(4) 0.51394(15) -0.2198(4) 0.0238(9) Uani 1 1 d .
C3 C 0.0965(4) 0.59050(18) 0.2210(4) 0.0307(10) Uani 1 1 d .
H3A H 0.1942 0.5805 0.2655 0.037 Uiso 1 1 calc R
H3B H 0.0174 0.5709 0.2703 0.037 Uiso 1 1 calc R
C4 C 0.0729(5) 0.65101(19) 0.2308(5) 0.0361(10) Uani 1 1 d .
H4A H 0.0706 0.6615 0.3309 0.043 Uiso 1 1 calc R
H4B H 0.1581 0.6700 0.1895 0.043 Uiso 1 1 calc R
C5 C -0.0609(5) 0.65427(19) 0.0159(5) 0.0375(11) Uani 1 1 d .
H5A H 0.0216 0.6736 -0.0291 0.045 Uiso 1 1 calc R
H5B H -0.1558 0.6662 -0.0307 0.045 Uiso 1 1 calc R
C6 C -0.0427(4) 0.59388(18) -0.0029(4) 0.0299(10) Uani 1 1 d .
H6A H -0.1304 0.5747 0.0333 0.036 Uiso 1 1 calc R
H6B H -0.0367 0.5853 -0.1039 0.036 Uiso 1 1 calc R
C7 C 0.2403(4) 0.61222(16) -0.1778(4) 0.0243(9) Uani 1 1 d .
C8 C 0.3499(4) 0.64236(18) -0.1042(5) 0.0325(10) Uani 1 1 d .
H8 H 0.4049 0.6264 -0.0277 0.039 Uiso 1 1 calc R
C9 C 0.3775(5) 0.69521(19) -0.1431(5) 0.0413(12) Uani 1 1 d .
H9 H 0.4510 0.7159 -0.0923 0.050 Uiso 1 1 calc R
C10 C 0.3001(5) 0.71874(19) -0.2549(5) 0.0435(12) Uani 1 1 d .
H10 H 0.3210 0.7552 -0.2816 0.052 Uiso 1 1 calc R
C11 C 0.1922(5) 0.68897(19) -0.3277(5) 0.0382(11) Uani 1 1 d .
H11 H 0.1389 0.7053 -0.4047 0.046 Uiso 1 1 calc R
C12 C 0.1601(4) 0.63543(17) -0.2901(4) 0.0295(9) Uani 1 1 d .
H12 H 0.0850 0.6152 -0.3401 0.035 Uiso 1 1 calc R
C13 C 0.4278(4) 0.44037(17) -0.2651(4) 0.0274(9) Uani 1 1 d .
C14 C 0.5207(5) 0.44975(19) -0.3747(4) 0.0343(10) Uani 1 1 d .
H14 H 0.5518 0.4859 -0.3952 0.041 Uiso 1 1 calc R
C15 C 0.5686(5) 0.40615(19) -0.4549(5) 0.0385(11) Uani 1 1 d .
H15 H 0.6303 0.4125 -0.5320 0.046 Uiso 1 1 calc R
C16 C 0.5259(5) 0.35359(19) -0.4218(5) 0.0353(10) Uani 1 1 d .
H16 H 0.5584 0.3236 -0.4761 0.042 Uiso 1 1 calc R
C17 C 0.4377(5) 0.34499(19) -0.3118(5) 0.0406(11) Uani 1 1 d .
H17 H 0.4093 0.3088 -0.2892 0.049 Uiso 1 1 calc R
C18 C 0.3882(5) 0.38812(18) -0.2317(5) 0.0366(11) Uani 1 1 d .
H18 H 0.3273 0.3815 -0.1542 0.044 Uiso 1 1 calc R
C19 C -0.2248(6) 0.6936(2) 0.6866(5) 0.0547(14) Uani 1 1 d .
H19A H -0.1412 0.7064 0.7471 0.082 Uiso 1 1 calc R
H19B H -0.2110 0.6549 0.6647 0.082 Uiso 1 1 calc R
H19C H -0.3183 0.6984 0.7352 0.082 Uiso 1 1 calc R

loop_
_atom_site_aniso_label
_atom_site_aniso_U_11
_atom_site_aniso_U_22
_atom_site_aniso_U_33
_atom_site_aniso_U_23
_atom_site_aniso_U_13
_atom_site_aniso_U_12
Pt1 0.02067(10) 0.02098(11) 0.02648(11) -0.00402(12) -0.00329(7) 0.00479(11)
Cl1 0.0288(5) 0.0316(6) 0.0323(5) -0.0028(5) -0.0053(4) -0.0001(4)
O1 0.0397(17) 0.0313(18) 0.0418(19) -0.0082(14) -0.0023(14) 0.0130(14)
O2 0.050(2) 0.056(2) 0.052(2) -0.0067(18) 0.0078(17) 0.0030(17)
O3 0.0378(18) 0.036(2) 0.072(2) -0.0010(17) -0.0100(17) 0.0025(16)
N1 0.0263(17) 0.0273(19) 0.0242(18) -0.0011(14) -0.0030(14) 0.0038(14)
N2 0.0224(16) 0.0215(18) 0.0293(19) -0.0012(15) -0.0008(13) 0.0025(13)
N3 0.0204(16) 0.029(2) 0.0292(18) -0.0056(14) -0.0002(13) 0.0047(13)
N4 0.0234(17) 0.0232(19) 0.0301(19) -0.0051(15) 0.0005(14) 0.0048(14)
N5 0.0251(15) 0.030(2) 0.0249(16) -0.0057(16) -0.0044(12) 0.0071(15)
N6 0.037(2) 0.030(2) 0.051(3) -0.0044(19) -0.0030(19) 0.0001(18)
C1 0.024(2) 0.024(2) 0.026(2) -0.0057(17) 0.0005(16) -0.0028(17)
C2 0.0231(19) 0.021(2) 0.027(2) -0.0019(15) 0.0013(16) -0.0007(14)
C3 0.027(2) 0.035(3) 0.030(2) -0.0089(19) -0.0001(18) 0.0069(18)
C4 0.035(2) 0.035(3) 0.038(3) -0.013(2) -0.0018(19) 0.004(2)
C5 0.033(2) 0.036(3) 0.043(3) -0.004(2) -0.0058(19) 0.011(2)
C6 0.018(2) 0.036(3) 0.035(2) -0.006(2) -0.0024(19) 0.0037(16)
C7 0.0223(19) 0.022(2) 0.029(2) -0.0043(17) 0.0033(16) 0.0030(16)
C8 0.027(2) 0.030(3) 0.040(3) -0.005(2) -0.0040(18) 0.0027(18)
C9 0.032(2) 0.031(3) 0.060(3) -0.006(2) -0.004(2) -0.004(2)
C10 0.042(3) 0.022(2) 0.067(3) 0.002(2) 0.003(2) 0.000(2)
C11 0.042(3) 0.033(3) 0.040(3) 0.004(2) -0.002(2) 0.007(2)
C12 0.025(2) 0.028(2) 0.035(2) -0.0020(19) -0.0022(17) 0.0037(17)
C13 0.026(2) 0.024(2) 0.032(2) -0.0019(18) -0.0045(17) 0.0030(17)
C14 0.042(2) 0.026(2) 0.034(2) 0.002(2) -0.0006(19) -0.0034(19)
C15 0.041(3) 0.039(3) 0.035(3) -0.008(2) 0.007(2) 0.002(2)
C16 0.034(2) 0.032(3) 0.040(3) -0.011(2) 0.004(2) 0.0035(19)
C17 0.044(3) 0.026(3) 0.052(3) -0.006(2) 0.003(2) 0.001(2)
C18 0.037(2) 0.030(3) 0.043(3) -0.006(2) 0.005(2) -0.004(2)
C19 0.065(4) 0.051(3) 0.049(3) 0.011(3) 0.006(3) 0.015(3)

loop_
_atom_type_symbol
_atom_type_description
_atom_type_scat_dispersion_real
_atom_type_scat_dispersion_imag
_atom_type_scat_source
C C 0.0033 0.0016 'International Tables Vol C Tables 4.2.6.8 and 6.1.1.4'
H H 0.0000 0.0000 'International Tables Vol C Tables 4.2.6.8 and 6.1.1.4'
N N 0.0061 0.0033 'International Tables Vol C Tables 4.2.6.8 and 6.1.1.4'
O O 0.0106 0.0060 'International Tables Vol C Tables 4.2.6.8 and 6.1.1.4'
Cl Cl 0.1484 0.1585 'International Tables Vol C Tables 4.2.6.8 and 6.1.1.4'
Pt Pt -1.7033 8.3905 'International Tables Vol C Tables 4.2.6.8 and 6.1.1.4'

loop_
_geom_angle_atom_site_label_1
_geom_angle_atom_site_label_2
_geom_angle_atom_site_label_3
_geom_angle
_geom_angle_site_symmetry_1
_geom_angle_site_symmetry_3
_geom_angle_publ_flag
N3 Pt1 N3 180.0 3_665 . ?
N3 Pt1 N1 85.59(13) 3_665 3_665 ?
N3 Pt1 N1 94.42(13) . 3_665 ?
N3 Pt1 N1 94.41(13) 3_665 . ?
N3 Pt1 N1 85.58(13) . . yes
N1 Pt1 N1 180.0 3_665 . ?
C4 O1 C5 110.5(3) . . ?
C1 N1 Pt1 121.7(3) . . yes
C1 N1 H1N 119.1 . . ?
Pt1 N1 H1N 118.2 . . ?
C1 N2 C2 120.0(3) . . yes
C1 N2 C7 116.1(3) . . ?
C2 N2 C7 117.2(3) . . ?
C2 N3 C13 118.7(3) . . ?
C2 N3 Pt1 123.0(3) . . yes
C13 N3 Pt1 118.1(2) . . ?
C1 N4 C6 124.4(3) . . ?
C1 N4 C3 123.0(3) . . ?
C6 N4 C3 112.6(3) . . ?
C2 N5 H5N 125.0 . . ?
C2 N5 H5M 114.8 . . ?
H5N N5 H5M 120.0 . . ?
O2 N6 O3 123.5(4) . . ?
O2 N6 C19 118.0(4) . . ?
O3 N6 C19 118.5(4) . . ?
N1 C1 N4 124.3(4) . . ?
N1 C1 N2 121.0(3) . . yes
N4 C1 N2 114.8(3) . . ?
N3 C2 N5 125.6(3) . . ?
N3 C2 N2 119.9(3) . . yes
N5 C2 N2 114.5(3) . . ?
N4 C3 C4 108.4(3) . . ?
N4 C3 H3A 110.0 . . ?
C4 C3 H3A 110.0 . . ?
N4 C3 H3B 110.0 . . ?
C4 C3 H3B 110.0 . . ?
H3A C3 H3B 108.4 . . ?
O1 C4 C3 112.8(3) . . ?
O1 C4 H4A 109.0 . . ?
C3 C4 H4A 109.0 . . ?
O1 C4 H4B 109.0 . . ?
C3 C4 H4B 109.0 . . ?
H4A C4 H4B 107.8 . . ?
O1 C5 C6 111.0(4) . . ?
O1 C5 H5A 109.4 . . ?
C6 C5 H5A 109.4 . . ?
O1 C5 H5B 109.4 . . ?
C6 C5 H5B 109.4 . . ?
H5A C5 H5B 108.0 . . ?
N4 C6 C5 110.2(3) . . ?
N4 C6 H6A 109.6 . . ?
C5 C6 H6A 109.6 . . ?
N4 C6 H6B 109.6 . . ?
C5 C6 H6B 109.6 . . ?
H6A C6 H6B 108.1 . . ?
C12 C7 C8 120.4(4) . . ?
C12 C7 N2 121.6(3) . . ?
C8 C7 N2 118.0(4) . . ?
C9 C8 C7 119.5(4) . . ?
C9 C8 H8 120.3 . . ?
C7 C8 H8 120.3 . . ?
C8 C9 C10 120.9(4) . . ?
C8 C9 H9 119.5 . . ?
C10 C9 H9 119.5 . . ?
C9 C10 C11 119.5(4) . . ?
C9 C10 H10 120.2 . . ?
C11 C10 H10 120.2 . . ?
C10 C11 C12 121.1(4) . . ?
C10 C11 H11 119.5 . . ?
C12 C11 H11 119.4 . . ?
C7 C12 C11 118.5(4) . . ?
C7 C12 H12 120.7 . . ?
C11 C12 H12 120.7 . . ?
C18 C13 C14 120.1(4) . . ?
C18 C13 N3 121.3(4) . . ?
C14 C13 N3 118.5(4) . . ?
C13 C14 C15 119.8(4) . . ?
C13 C14 H14 120.1 . . ?
C15 C14 H14 120.1 . . ?
C16 C15 C14 119.7(4) . . ?
C16 C15 H15 120.2 . . ?
C14 C15 H15 120.2 . . ?
C17 C16 C15 119.8(4) . . ?
C17 C16 H16 120.1 . . ?
C15 C16 H16 120.1 . . ?
C16 C17 C18 121.1(4) . . ?
C16 C17 H17 119.4 . . ?
C18 C17 H17 119.4 . . ?
C13 C18 C17 119.5(4) . . ?
C13 C18 H18 120.2 . . ?
C17 C18 H18 120.2 . . ?
N6 C19 H19A 109.5 . . ?
N6 C19 H19B 109.5 . . ?
H19A C19 H19B 109.5 . . ?
N6 C19 H19C 109.5 . . ?
H19A C19 H19C 109.5 . . ?
H19B C19 H19C 109.5 . . ?

loop_
_geom_bond_atom_site_label_1
_geom_bond_atom_site_label_2
_geom_bond_distance
_geom_bond_site_symmetry_2
_geom_bond_publ_flag
Pt1 N3 2.008(3) 3_665 ?
Pt1 N3 2.008(3) . yes
Pt1 N1 2.009(3) 3_665 ?
Pt1 N1 2.009(3) . yes
O1 C4 1.416(5) . ?
O1 C5 1.430(5) . ?
O2 N6 1.221(5) . ?
O3 N6 1.222(5) . ?
N1 C1 1.292(5) . yes
N1 H1N 0.8288 . ?
N2 C1 1.399(5) . yes
N2 C2 1.418(5) . yes
N2 C7 1.455(5) . ?
N3 C2 1.309(5) . yes
N3 C13 1.440(5) . ?
N4 C1 1.354(5) . ?
N4 C6 1.457(5) . ?
N4 C3 1.470(5) . ?
N5 C2 1.330(5) . yes
N5 H5N 0.9859 . ?
N5 H5M 0.9966 . ?
N6 C19 1.458(6) . ?
C3 C4 1.501(6) . ?
C3 H3A 0.9900 . ?
C3 H3B 0.9900 . ?
C4 H4A 0.9900 . ?
C4 H4B 0.9900 . ?
C5 C6 1.499(6) . ?
C5 H5A 0.9900 . ?
C5 H5B 0.9900 . ?
C6 H6A 0.9900 . ?
C6 H6B 0.9900 . ?
C7 C12 1.390(5) . ?
C7 C8 1.398(5) . ?
C8 C9 1.372(6) . ?
C8 H8 0.9500 . ?
C9 C10 1.377(6) . ?
C9 H9 0.9500 . ?
C10 C11 1.379(6) . ?
C10 H10 0.9500 . ?
C11 C12 1.392(6) . ?
C11 H11 0.9500 . ?
C12 H12 0.9500 . ?
C13 C18 1.369(6) . ?
C13 C14 1.381(6) . ?
C14 C15 1.391(6) . ?
C14 H14 0.9500 . ?
C15 C16 1.383(6) . ?
C15 H15 0.9500 . ?
C16 C17 1.354(6) . ?
C16 H16 0.9500 . ?
C17 C18 1.387(6) . ?
C17 H17 0.9500 . ?
C18 H18 0.9500 . ?
C19 H19A 0.9800 . ?
C19 H19B 0.9800 . ?
C19 H19C 0.9800 . ?

loop_
_geom_hbond_atom_site_label_D
_geom_hbond_atom_site_label_H
_geom_hbond_atom_site_label_A
_geom_hbond_distance_DH
_geom_hbond_distance_HA
_geom_hbond_distance_DA
_geom_hbond_angle_DHA
_geom_hbond_site_symmetry_A
_geom_hbond_publ_flag
N1 H1N Cl1 0.83 2.60 3.349(4) 151.3 1_556 yes
N5 H5N Cl1 0.99 2.32 3.182(3) 146.2 . yes
N5 H5M Cl1 1.00 2.30 3.255(3) 160.9 3_564 yes
